data_7052149
loop_
_publ_author_name
'Bruce, Jocelyn C.'
'Revaprasadu, Neerish'
'Koch, Klaus R.'

_publ_section_title
;
 Cadmium(ii) complexes of N,N-diethyl-N&#x2032;-benzoylthio(seleno)urea
 as single-source precursors for the preparation of CdS and CdSe
 nanoparticles
;
_journal_issue 9
_journal_name_full 'New Journal of Chemistry'
_journal_page_first 1647
_journal_paper_doi 10.1039/b618254b
_journal_volume 31
_journal_year 2007
_chemical_formula_moiety 'C12 H16 N2 O Se'
_chemical_formula_sum 'C12 H16 N2 O Se'
_chemical_formula_weight 283.23
_chemical_name_systematic
;
?
;
_space_group_IT_number 15
_symmetry_cell_setting monoclinic
_symmetry_space_group_name_Hall '-C 2yc'
_symmetry_space_group_name_H-M 'C 1 2/c 1'
_atom_sites_solution_hydrogens geom
_atom_sites_solution_primary direct
_atom_sites_solution_secondary difmap
_audit_creation_method SHELXL-97
_cell_angle_alpha 90.00
_cell_angle_beta 106.93(3)
_cell_angle_gamma 90.00
_cell_formula_units_Z 8
_cell_length_a 20.562(4)
_cell_length_b 8.4423(17)
_cell_length_c 14.824(3)
_cell_measurement_reflns_used 5000
_cell_measurement_temperature 173(2)
_cell_measurement_theta_max 28.141
_cell_measurement_theta_min 2.6255
_cell_volume 2461.8(9)
_computing_cell_refinement 'SAINT (Bruker, 2002)'
_computing_data_collection 'SMART (Bruker, 2001)'
_computing_data_reduction SAINT
_computing_molecular_graphics
;
X-Seed (Barbour, 2001; Atwood & Barbour, 2003)
;
_computing_publication_material
;
X-Seed
;
_computing_structure_refinement 'SHELXL-97 (Sheldrick, 1997)'
_computing_structure_solution 'SHELXS-97 (Sheldrick, 1997)'
_diffrn_ambient_temperature 173(2)
_diffrn_measured_fraction_theta_full 0.996
_diffrn_measured_fraction_theta_max 0.934
_diffrn_measurement_device_type 'Bruker APEX CCD area-detector'
_diffrn_measurement_method \w
_diffrn_radiation_monochromator graphite
_diffrn_radiation_source 'fine-focus sealed tube'
_diffrn_radiation_type MoK\a
_diffrn_radiation_wavelength 0.71073
_diffrn_reflns_av_R_equivalents 0.0176
_diffrn_reflns_av_sigmaI/netI 0.0212
_diffrn_reflns_limit_h_max 26
_diffrn_reflns_limit_h_min -26
_diffrn_reflns_limit_k_max 9
_diffrn_reflns_limit_k_min -11
_diffrn_reflns_limit_l_max 18
_diffrn_reflns_limit_l_min -19
_diffrn_reflns_number 7430
_diffrn_reflns_theta_full 27.00
_diffrn_reflns_theta_max 28.24
_diffrn_reflns_theta_min 2.07
_exptl_absorpt_coefficient_mu 3.032
_exptl_absorpt_correction_T_max 0.672
_exptl_absorpt_correction_T_min 0.607
_exptl_absorpt_correction_type multi-scan
_exptl_absorpt_process_details '(SADABS; Blessing, 1995)'
_exptl_crystal_colour yellow
_exptl_crystal_density_diffrn 1.528
_exptl_crystal_density_method 'not measured'
_exptl_crystal_description block
_exptl_crystal_F_000 1152
_exptl_crystal_size_max 0.16
_exptl_crystal_size_mid 0.13
_exptl_crystal_size_min 0.13
_refine_diff_density_max 0.525
_refine_diff_density_min -0.254
_refine_diff_density_rms 0.067
_refine_ls_extinction_method none
_refine_ls_goodness_of_fit_ref 1.095
_refine_ls_hydrogen_treatment constr
_refine_ls_matrix_type full
_refine_ls_number_parameters 148
_refine_ls_number_reflns 2851
_refine_ls_number_restraints 0
_refine_ls_restrained_S_all 1.095
_refine_ls_R_factor_all 0.0247
_refine_ls_R_factor_gt 0.0228
_refine_ls_shift/su_max 0.002
_refine_ls_shift/su_mean 0.000
_refine_ls_structure_factor_coef Fsqd
_refine_ls_weighting_details 'calc w=1/[\s^2^(Fo^2^)+(0.0319P)^2^+1.7352P] where P=(Fo^2^+2Fc^2^)/3'
_refine_ls_weighting_scheme calc
_refine_ls_wR_factor_gt 0.0585
_refine_ls_wR_factor_ref 0.0592
_reflns_number_gt 2654
_reflns_number_total 2851
_reflns_threshold_expression >2sigma(I)
_cod_data_source_file b618254b.txt
_cod_data_source_block 1
_cod_original_cell_volume 2461.7(9)
_cod_original_sg_symbol_H-M 'C 2/c'
_cod_database_code 7052149

loop_
_symmetry_equiv_pos_as_xyz
'x, y, z'
'-x, y, -z+1/2'
'x+1/2, y+1/2, z'
'-x+1/2, y+1/2, -z+1/2'
'-x, -y, -z'
'x, -y, z-1/2'
'-x+1/2, -y+1/2, -z'
'x+1/2, -y+1/2, z-1/2'

loop_
_atom_site_label
_atom_site_type_symbol
_atom_site_fract_x
_atom_site_fract_y
_atom_site_fract_z
_atom_site_U_iso_or_equiv
_atom_site_adp_type
_atom_site_occupancy
_atom_site_symmetry_multiplicity
_atom_site_calc_flag
_atom_site_refinement_flags
_atom_site_disorder_assembly
_atom_site_disorder_group
Se1 Se 0.534427(7) 0.563531(18) 0.154604(10) 0.01744(7) Uani 1 1 d . . .
O1 O 0.64609(6) 0.16666(13) 0.15919(8) 0.0197(2) Uani 1 1 d . . .
C4 C 0.56909(8) -0.1353(2) -0.14435(12) 0.0222(3) Uani 1 1 d . . .
H4 H 0.5600 -0.2127 -0.1930 0.027 Uiso 1 1 calc R . .
N2 N 0.67173(6) 0.52047(15) 0.16692(9) 0.0149(2) Uani 1 1 d . . .
C6 C 0.58848(8) -0.06814(18) 0.01931(12) 0.0182(3) Uani 1 1 d . . .
H6 H 0.5926 -0.0995 0.0823 0.022 Uiso 1 1 calc R . .
N1 N 0.59756(6) 0.36192(15) 0.05455(9) 0.0151(3) Uani 1 1 d . . .
C11 C 0.68898(8) 0.63257(18) 0.24629(10) 0.0167(3) Uani 1 1 d . . .
H11A H 0.6519 0.7110 0.2380 0.020 Uiso 1 1 calc R . .
H11B H 0.7310 0.6904 0.2471 0.020 Uiso 1 1 calc R . .
C3 C 0.57781(8) 0.0223(2) -0.16509(11) 0.0206(3) Uani 1 1 d . . .
H3 H 0.5747 0.0527 -0.2279 0.025 Uiso 1 1 calc R . .
C9 C 0.73018(7) 0.47124(18) 0.13411(11) 0.0163(3) Uani 1 1 d . . .
H9A H 0.7198 0.3691 0.1002 0.020 Uiso 1 1 calc R . .
H9B H 0.7707 0.4561 0.1891 0.020 Uiso 1 1 calc R . .
C2 C 0.59117(7) 0.13576(18) -0.09391(11) 0.0173(3) Uani 1 1 d . . .
H2 H 0.5962 0.2439 -0.1084 0.021 Uiso 1 1 calc R . .
C12 C 0.69945(9) 0.5459(2) 0.33941(11) 0.0223(3) Uani 1 1 d . . .
H12A H 0.6578 0.4886 0.3385 0.033 Uiso 1 1 calc R . .
H12B H 0.7102 0.6227 0.3912 0.033 Uiso 1 1 calc R . .
H12C H 0.7371 0.4707 0.3485 0.033 Uiso 1 1 calc R . .
C1 C 0.59721(7) 0.09076(18) -0.00129(11) 0.0156(3) Uani 1 1 d . . .
C10 C 0.74497(9) 0.5960(2) 0.06914(12) 0.0206(3) Uani 1 1 d . . .
H10A H 0.7042 0.6138 0.0161 0.031 Uiso 1 1 calc R . .
H10B H 0.7822 0.5597 0.0453 0.031 Uiso 1 1 calc R . .
H10C H 0.7581 0.6952 0.1041 0.031 Uiso 1 1 calc R . .
C8 C 0.60807(7) 0.47943(18) 0.12555(10) 0.0140(3) Uani 1 1 d . . .
C7 C 0.61546(7) 0.20570(18) 0.07864(10) 0.0154(3) Uani 1 1 d . . .
C5 C 0.57376(8) -0.17972(19) -0.05228(12) 0.0211(3) Uani 1 1 d . . .
H5 H 0.5668 -0.2872 -0.0385 0.025 Uiso 1 1 calc R . .
H1 H 0.5619 0.3803 0.0098 0.016(4) Uiso 1 1 d R . .

loop_
_atom_site_aniso_label
_atom_site_aniso_U_11
_atom_site_aniso_U_22
_atom_site_aniso_U_33
_atom_site_aniso_U_23
_atom_site_aniso_U_13
_atom_site_aniso_U_12
Se1 0.01415(9) 0.02018(10) 0.01756(10) -0.00377(5) 0.00395(6) 0.00126(5)
O1 0.0214(5) 0.0168(5) 0.0181(5) 0.0010(4) 0.0014(4) -0.0006(4)
C4 0.0185(7) 0.0201(8) 0.0241(8) -0.0070(6) 0.0000(6) 0.0007(6)
N2 0.0155(6) 0.0123(6) 0.0166(6) -0.0005(5) 0.0043(5) -0.0001(5)
C6 0.0149(7) 0.0166(8) 0.0218(8) 0.0007(6) 0.0034(6) -0.0010(5)
N1 0.0155(6) 0.0133(6) 0.0142(6) -0.0011(5) 0.0007(5) 0.0015(5)
C11 0.0187(7) 0.0126(7) 0.0167(7) -0.0024(6) 0.0020(6) -0.0014(6)
C3 0.0193(7) 0.0230(8) 0.0174(7) -0.0019(6) 0.0021(6) 0.0020(6)
C9 0.0129(6) 0.0144(7) 0.0210(7) 0.0009(6) 0.0038(6) 0.0010(5)
C2 0.0154(7) 0.0146(7) 0.0208(7) 0.0001(6) 0.0036(6) 0.0012(6)
C12 0.0269(8) 0.0219(8) 0.0170(7) -0.0001(6) 0.0047(7) -0.0019(6)
C1 0.0110(6) 0.0151(7) 0.0194(7) -0.0017(6) 0.0025(6) 0.0007(5)
C10 0.0221(8) 0.0197(8) 0.0217(8) 0.0028(6) 0.0088(6) 0.0029(6)
C8 0.0164(7) 0.0119(7) 0.0130(6) 0.0011(5) 0.0030(5) 0.0011(5)
C7 0.0128(6) 0.0139(7) 0.0193(7) 0.0004(6) 0.0044(6) -0.0007(5)
C5 0.0183(7) 0.0137(7) 0.0287(8) -0.0012(6) 0.0025(6) -0.0008(6)

loop_
_atom_type_symbol
_atom_type_description
_atom_type_scat_dispersion_real
_atom_type_scat_dispersion_imag
_atom_type_scat_source
C C 0.0033 0.0016 'International Tables Vol C Tables 4.2.6.8 and 6.1.1.4'
H H 0.0000 0.0000 'International Tables Vol C Tables 4.2.6.8 and 6.1.1.4'
N N 0.0061 0.0033 'International Tables Vol C Tables 4.2.6.8 and 6.1.1.4'
O O 0.0106 0.0060 'International Tables Vol C Tables 4.2.6.8 and 6.1.1.4'
Se Se -0.0929 2.2259 'International Tables Vol C Tables 4.2.6.8 and 6.1.1.4'

loop_
_geom_angle_atom_site_label_1
_geom_angle_atom_site_label_2
_geom_angle_atom_site_label_3
_geom_angle
_geom_angle_site_symmetry_1
_geom_angle_site_symmetry_3
_geom_angle_publ_flag
C3 C4 C5 119.93(15) . . ?
C3 C4 H4 120.0 . . ?
C5 C4 H4 120.0 . . ?
C8 N2 C11 121.08(13) . . ?
C8 N2 C9 124.30(13) . . ?
C11 N2 C9 114.43(12) . . ?
C5 C6 C1 119.89(15) . . ?
C5 C6 H6 120.1 . . ?
C1 C6 H6 120.1 . . ?
C7 N1 C8 120.19(12) . . ?
C7 N1 H1 118.7 . . ?
C8 N1 H1 111.3 . . ?
N2 C11 C12 110.74(12) . . ?
N2 C11 H11A 109.5 . . ?
C12 C11 H11A 109.5 . . ?
N2 C11 H11B 109.5 . . ?
C12 C11 H11B 109.5 . . ?
H11A C11 H11B 108.1 . . ?
C4 C3 C2 120.07(15) . . ?
C4 C3 H3 120.0 . . ?
C2 C3 H3 120.0 . . ?
N2 C9 C10 110.22(12) . . ?
N2 C9 H9A 109.6 . . ?
C10 C9 H9A 109.6 . . ?
N2 C9 H9B 109.6 . . ?
C10 C9 H9B 109.6 . . ?
H9A C9 H9B 108.1 . . ?
C3 C2 C1 120.01(15) . . ?
C3 C2 H2 120.0 . . ?
C1 C2 H2 120.0 . . ?
C11 C12 H12A 109.5 . . ?
C11 C12 H12B 109.5 . . ?
H12A C12 H12B 109.5 . . ?
C11 C12 H12C 109.5 . . ?
H12A C12 H12C 109.5 . . ?
H12B C12 H12C 109.5 . . ?
C2 C1 C6 119.71(15) . . ?
C2 C1 C7 122.28(14) . . ?
C6 C1 C7 117.96(14) . . ?
C9 C10 H10A 109.5 . . ?
C9 C10 H10B 109.5 . . ?
H10A C10 H10B 109.5 . . ?
C9 C10 H10C 109.5 . . ?
H10A C10 H10C 109.5 . . ?
H10B C10 H10C 109.5 . . ?
N2 C8 N1 116.43(13) . . ?
N2 C8 Se1 124.35(11) . . ?
N1 C8 Se1 119.21(10) . . ?
O1 C7 N1 122.03(14) . . ?
O1 C7 C1 122.64(14) . . ?
N1 C7 C1 115.28(13) . . ?
C6 C5 C4 120.36(15) . . ?
C6 C5 H5 119.8 . . ?
C4 C5 H5 119.8 . . ?

loop_
_geom_bond_atom_site_label_1
_geom_bond_atom_site_label_2
_geom_bond_distance
_geom_bond_site_symmetry_2
_geom_bond_publ_flag
Se1 C8 1.8337(15) . ?
O1 C7 1.2220(19) . ?
C4 C3 1.389(3) . ?
C4 C5 1.391(2) . ?
C4 H4 0.9500 . ?
N2 C8 1.3198(19) . ?
N2 C11 1.4706(19) . ?
N2 C9 1.4813(19) . ?
C6 C5 1.385(2) . ?
C6 C1 1.399(2) . ?
C6 H6 0.9500 . ?
N1 C7 1.3877(19) . ?
N1 C8 1.4165(19) . ?
N1 H1 0.8480 . ?
C11 C12 1.521(2) . ?
C11 H11A 0.9900 . ?
C11 H11B 0.9900 . ?
C3 C2 1.392(2) . ?
C3 H3 0.9500 . ?
C9 C10 1.517(2) . ?
C9 H9A 0.9900 . ?
C9 H9B 0.9900 . ?
C2 C1 1.395(2) . ?
C2 H2 0.9500 . ?
C12 H12A 0.9800 . ?
C12 H12B 0.9800 . ?
C12 H12C 0.9800 . ?
C1 C7 1.492(2) . ?
C10 H10A 0.9800 . ?
C10 H10B 0.9800 . ?
C10 H10C 0.9800 . ?
C5 H5 0.9500 . ?

loop_
_geom_hbond_atom_site_label_D
_geom_hbond_atom_site_label_H
_geom_hbond_atom_site_label_A
_geom_hbond_distance_DH
_geom_hbond_distance_HA
_geom_hbond_distance_DA
_geom_hbond_angle_DHA
_geom_hbond_site_symmetry_A
N1 H1 Se1 0.85 2.70 3.5318(18) 168.4 5_665

loop_
_geom_torsion_atom_site_label_1
_geom_torsion_atom_site_label_2
_geom_torsion_atom_site_label_3
_geom_torsion_atom_site_label_4
_geom_torsion
_geom_torsion_site_symmetry_1
_geom_torsion_site_symmetry_2
_geom_torsion_site_symmetry_3
_geom_torsion_site_symmetry_4
_geom_torsion_publ_flag
C8 N2 C11 C12 87.98(17) . . . . ?
C9 N2 C11 C12 -96.94(15) . . . . ?
C5 C4 C3 C2 0.0(2) . . . . ?
C8 N2 C9 C10 93.52(18) . . . . ?
C11 N2 C9 C10 -81.38(16) . . . . ?
C4 C3 C2 C1 1.3(2) . . . . ?
C3 C2 C1 C6 -1.2(2) . . . . ?
C3 C2 C1 C7 176.36(14) . . . . ?
C5 C6 C1 C2 -0.1(2) . . . . ?
C5 C6 C1 C7 -177.84(13) . . . . ?
C11 N2 C8 N1 -175.45(12) . . . . ?
C9 N2 C8 N1 10.0(2) . . . . ?
C11 N2 C8 Se1 4.3(2) . . . . ?
C9 N2 C8 Se1 -170.29(11) . . . . ?
C7 N1 C8 N2 71.41(18) . . . . ?
C7 N1 C8 Se1 -108.34(13) . . . . ?
C8 N1 C7 O1 -6.8(2) . . . . ?
C8 N1 C7 C1 175.58(12) . . . . ?
C2 C1 C7 O1 -150.58(15) . . . . ?
C6 C1 C7 O1 27.1(2) . . . . ?
C2 C1 C7 N1 27.0(2) . . . . ?
C6 C1 C7 N1 -155.37(14) . . . . ?
C1 C6 C5 C4 1.4(2) . . . . ?
C3 C4 C5 C6 -1.4(2) . . . . ?

loop_
_cod_related_entry_id
_cod_related_entry_database
_cod_related_entry_code
1 ChemSpider 21141599
